data_4325961
loop_
_publ_author_name
'Michael Nippe'
'Eckhard Bill'
'John F. Berry'

_publ_contact_author_address
;Department of Chemistry
University of Wisconsin-Madison
1101 University Ave
Madison, WI  53706
USA
;
_publ_contact_author_email berry@chem.wisc.edu
_publ_contact_author_name 'John F. Berry'
_publ_contact_author_phone 809-608-262-7534
_publ_section_title
;
 Group 6 Complexes with Iron and Zinc Heterometals: Understanding the
 Structural, Spectroscopic, and Electrochemical Properties of a Complete
 Series of M M...M' Compounds
;
_journal_name_full 'Inorganic Chemistry'
_journal_page_first 7650
_journal_page_last 7661
_journal_paper_doi 10.1021/ic2011315
_journal_volume 50
_journal_year 2011
_chemical_formula_moiety 'Mo2 Fe (C10 H8 N3)4 Cl2,C4 H10 O'
_chemical_formula_sum 'C44 H42 Cl2 Fe Mo2 N12 O'
_chemical_formula_weight 1073.53
_space_group_IT_number 14
_symmetry_cell_setting monoclinic
_symmetry_space_group_name_Hall '-P 2ybc'
_symmetry_space_group_name_H-M 'P 1 21/c 1'
_atom_sites_solution_hydrogens geom
_atom_sites_solution_primary direct
_atom_sites_solution_secondary difmap
_audit_creation_method SHELXL-97
_cell_angle_alpha 90.00
_cell_angle_beta 98.524(2)
_cell_angle_gamma 90.00
_cell_formula_units_Z 4
_cell_length_a 16.200(3)
_cell_length_b 15.749(3)
_cell_length_c 17.034(3)
_cell_measurement_reflns_used 9944
_cell_measurement_temperature 100(2)
_cell_measurement_theta_max 28.3178
_cell_measurement_theta_min 2.5426
_cell_volume 4297.9(14)
_computing_cell_refinement 'SAINT Ver. 6.22  (Bruker-AXS, 2003)'
_computing_data_collection 'SMART Ver. 5.622 (Bruker-AXS, 2003)'
_computing_data_reduction 'SAINT Ver. 6.22'
_computing_molecular_graphics 'SHELXTL Ver. 6.14'
_computing_publication_material 'SHELXTL Ver. 6.14'
_computing_structure_refinement 'SHELXL-97 (Sheldrick, 2008)'
_computing_structure_solution 'SHELXS-97 (Sheldrick, 2008)'
_diffrn_ambient_temperature 100(2)
_diffrn_measured_fraction_theta_full 0.999
_diffrn_measured_fraction_theta_max 0.999
_diffrn_measurement_device_type 'Bruker CCD-1000 area detector'
_diffrn_measurement_method '0.30\% \w scans'
_diffrn_radiation_monochromator graphite
_diffrn_radiation_source 'fine-focus sealed tube'
_diffrn_radiation_type MoK\a
_diffrn_radiation_wavelength 0.71073
_diffrn_reflns_av_R_equivalents 0.0736
_diffrn_reflns_av_sigmaI/netI 0.0331
_diffrn_reflns_limit_h_max 21
_diffrn_reflns_limit_h_min -21
_diffrn_reflns_limit_k_max 21
_diffrn_reflns_limit_k_min -21
_diffrn_reflns_limit_l_max 22
_diffrn_reflns_limit_l_min -22
_diffrn_reflns_number 72659
_diffrn_reflns_theta_full 28.32
_diffrn_reflns_theta_max 28.32
_diffrn_reflns_theta_min 1.27
_exptl_absorpt_coefficient_mu 1.084
_exptl_absorpt_correction_T_max 0.8684
_exptl_absorpt_correction_T_min 0.6447
_exptl_absorpt_correction_type multi-scan
_exptl_crystal_colour brown
_exptl_crystal_density_diffrn 1.659
_exptl_crystal_description block
_exptl_crystal_F_000 2168
_exptl_crystal_size_max 0.44
_exptl_crystal_size_mid 0.32
_exptl_crystal_size_min 0.13
_refine_diff_density_max 0.818
_refine_diff_density_min -0.585
_refine_diff_density_rms 0.078
_refine_ls_extinction_method none
_refine_ls_goodness_of_fit_ref 1.063
_refine_ls_hydrogen_treatment undef
_refine_ls_matrix_type full
_refine_ls_number_parameters 587
_refine_ls_number_reflns 10697
_refine_ls_number_restraints 0
_refine_ls_restrained_S_all 1.063
_refine_ls_R_factor_all 0.0333
_refine_ls_R_factor_gt 0.0271
_refine_ls_shift/su_max 0.014
_refine_ls_shift/su_mean 0.000
_refine_ls_structure_factor_coef Fsqd
_refine_ls_weighting_details 'calc w=1/[\s^2^(Fo^2^)+(0.0282P)^2^+3.2345P] where P=(Fo^2^+2Fc^2^)/3'
_refine_ls_weighting_scheme calc
_refine_ls_wR_factor_gt 0.0670
_refine_ls_wR_factor_ref 0.0718
_reflns_number_gt 9372
_reflns_number_total 10697
_reflns_threshold_expression >2sigma(I)
_cod_data_source_file ic2011315_si_002_2.cif
_cod_data_source_block berry27
_cod_original_cell_volume 4298.1(13)
_cod_database_code 4325961

loop_
_symmetry_equiv_pos_as_xyz
'x, y, z'
'-x, y+1/2, -z+1/2'
'-x, -y, -z'
'x, -y-1/2, z-1/2'

loop_
_atom_site_label
_atom_site_type_symbol
_atom_site_fract_x
_atom_site_fract_y
_atom_site_fract_z
_atom_site_U_iso_or_equiv
_atom_site_adp_type
_atom_site_occupancy
_atom_site_symmetry_multiplicity
_atom_site_calc_flag
_atom_site_refinement_flags
_atom_site_disorder_assembly
_atom_site_disorder_group
Mo1 Mo 0.24289(5) 0.98623(9) 0.23949(8) 0.00936(18) Uani 0.69 1 d P A 1
Mo1A Mo 0.24544(17) 0.9807(2) 0.2365(2) 0.0277(8) Uani 0.31 1 d P A 2
Mo2 Mo 0.14980(6) 1.04365(8) 0.30012(7) 0.00953(11) Uani 0.69 1 d P A 1
Mo2A Mo 0.34262(15) 0.92116(17) 0.17642(14) 0.0112(3) Uani 0.31 1 d P A 2
Fe1 Fe 0.35454(12) 0.91129(13) 0.16388(11) 0.0132(2) Uani 0.69 1 d P A 1
Fe1A Fe 0.1354(2) 1.0513(3) 0.3102(3) 0.0157(6) Uani 0.31 1 d P A 2
Cl1 Cl 0.45363(3) 0.84105(3) 0.10188(3) 0.02005(10) Uani 1 1 d . . .
Cl2 Cl 0.03472(3) 1.11639(3) 0.37873(3) 0.01626(9) Uani 1 1 d . . .
O1S O 0.26706(9) 0.42770(9) 0.24212(8) 0.0226(3) Uani 1 1 d . . .
N1 N 0.25753(9) 0.93494(10) 0.06220(9) 0.0151(3) Uani 1 1 d . . .
N2 N 0.18757(10) 1.03457(12) 0.12802(9) 0.0221(4) Uani 1 1 d . . .
N3 N 0.10851(9) 1.12292(10) 0.19610(9) 0.0144(3) Uani 1 1 d . . .
N4 N 0.39706(9) 1.04394(10) 0.16159(9) 0.0137(3) Uani 1 1 d . . .
N5 N 0.32488(10) 1.09029(10) 0.26075(10) 0.0174(3) Uani 1 1 d . . .
N6 N 0.24406(9) 1.13484(10) 0.35408(9) 0.0134(3) Uani 1 1 d . . .
N7 N 0.42268(9) 0.91607(10) 0.28709(9) 0.0145(3) Uani 1 1 d . . .
N8 N 0.30338(9) 0.92741(11) 0.34527(9) 0.0171(3) Uani 1 1 d . . .
N9 N 0.18430(9) 0.95602(10) 0.40041(9) 0.0132(3) Uani 1 1 d . . .
N10 N 0.28872(9) 0.79777(10) 0.19742(9) 0.0141(3) Uani 1 1 d . . .
N11 N 0.17030(9) 0.87341(10) 0.21401(10) 0.0199(3) Uani 1 1 d . . .
N12 N 0.05825(9) 0.94964(10) 0.24672(9) 0.0134(3) Uani 1 1 d . . .
C1 C 0.26035(13) 0.88148(12) 0.00067(11) 0.0198(4) Uani 1 1 d . A .
H1A H 0.3091 0.8481 0.0005 0.024 Uiso 1 1 calc R . .
C1S C 0.18950(13) 0.42436(14) 0.11414(12) 0.0247(4) Uani 1 1 d . . .
H1SA H 0.1647 0.3876 0.0705 0.037 Uiso 1 1 calc R . .
H1SB H 0.2305 0.4621 0.0954 0.037 Uiso 1 1 calc R . .
H1SC H 0.1456 0.4584 0.1328 0.037 Uiso 1 1 calc R . .
C2 C 0.19655(14) 0.87266(13) -0.06184(12) 0.0263(4) Uani 1 1 d . . .
H2A H 0.2009 0.8337 -0.1036 0.032 Uiso 1 1 calc R A .
C2S C 0.23149(13) 0.37115(14) 0.18056(13) 0.0259(4) Uani 1 1 d . . .
H2SA H 0.1906 0.3330 0.2003 0.031 Uiso 1 1 calc R . .
H2SB H 0.2756 0.3360 0.1624 0.031 Uiso 1 1 calc R . .
C3 C 0.12567(14) 0.92222(14) -0.06209(12) 0.0256(4) Uani 1 1 d . A .
H3A H 0.0800 0.9168 -0.1037 0.031 Uiso 1 1 calc R . .
C3S C 0.30585(12) 0.38326(13) 0.30882(13) 0.0235(4) Uani 1 1 d . . .
H3SA H 0.3560 0.3535 0.2960 0.028 Uiso 1 1 calc R . .
H3SB H 0.2671 0.3403 0.3251 0.028 Uiso 1 1 calc R . .
C4 C 0.12224(12) 0.97901(14) -0.00172(11) 0.0217(4) Uani 1 1 d . . .
H4A H 0.0745 1.0142 -0.0021 0.026 Uiso 1 1 calc R A .
C4S C 0.33063(14) 0.44639(15) 0.37617(14) 0.0307(5) Uani 1 1 d . . .
H4SA H 0.3581 0.4161 0.4231 0.046 Uiso 1 1 calc R . .
H4SB H 0.2806 0.4750 0.3890 0.046 Uiso 1 1 calc R . .
H4SC H 0.3691 0.4886 0.3597 0.046 Uiso 1 1 calc R . .
C5 C 0.18934(11) 0.98537(12) 0.06090(11) 0.0172(4) Uani 1 1 d . A .
C6 C 0.13601(11) 1.10424(13) 0.12619(11) 0.0180(4) Uani 1 1 d . A .
C7 C 0.11544(12) 1.15755(14) 0.05972(11) 0.0218(4) Uani 1 1 d . . .
H7A H 0.1372 1.1456 0.0121 0.026 Uiso 1 1 calc R A .
C8 C 0.06442(12) 1.22629(13) 0.06298(12) 0.0209(4) Uani 1 1 d . A .
H8A H 0.0497 1.2615 0.0178 0.025 Uiso 1 1 calc R . .
C9 C 0.03427(12) 1.24365(13) 0.13410(12) 0.0199(4) Uani 1 1 d . . .
H9A H -0.0022 1.2902 0.1381 0.024 Uiso 1 1 calc R A .
C10 C 0.05870(11) 1.19170(12) 0.19801(11) 0.0159(3) Uani 1 1 d . A .
H10A H 0.0395 1.2048 0.2466 0.019 Uiso 1 1 calc R . .
C11 C 0.44885(12) 1.05791(13) 0.10749(11) 0.0192(4) Uani 1 1 d . A .
H11A H 0.4582 1.0126 0.0730 0.023 Uiso 1 1 calc R . .
C12 C 0.48870(12) 1.13355(13) 0.09949(11) 0.0201(4) Uani 1 1 d . . .
H12A H 0.5257 1.1402 0.0615 0.024 Uiso 1 1 calc R A .
C13 C 0.47317(12) 1.20018(13) 0.14881(11) 0.0191(4) Uani 1 1 d . A .
H13A H 0.4994 1.2536 0.1449 0.023 Uiso 1 1 calc R . .
C14 C 0.41960(12) 1.18825(13) 0.20326(12) 0.0197(4) Uani 1 1 d . . .
H14A H 0.4078 1.2339 0.2363 0.024 Uiso 1 1 calc R A .
C15 C 0.38218(11) 1.10843(12) 0.21025(11) 0.0153(3) Uani 1 1 d . A .
C16 C 0.31966(11) 1.13772(11) 0.32804(11) 0.0153(3) Uani 1 1 d . A .
C17 C 0.38730(11) 1.18062(12) 0.37263(11) 0.0183(4) Uani 1 1 d . . .
H17A H 0.4405 1.1802 0.3555 0.022 Uiso 1 1 calc R A .
C18 C 0.37642(12) 1.22293(12) 0.44073(11) 0.0186(4) Uani 1 1 d . A .
H18A H 0.4217 1.2524 0.4705 0.022 Uiso 1 1 calc R . .
C19 C 0.29840(12) 1.22230(12) 0.46586(11) 0.0186(4) Uani 1 1 d . . .
H19A H 0.2891 1.2521 0.5122 0.022 Uiso 1 1 calc R A .
C20 C 0.23535(11) 1.17735(12) 0.42173(11) 0.0157(3) Uani 1 1 d . A .
H20A H 0.1825 1.1759 0.4395 0.019 Uiso 1 1 calc R . .
C21 C 0.50643(11) 0.92185(13) 0.29127(12) 0.0193(4) Uani 1 1 d . A .
H21A H 0.5293 0.9226 0.2431 0.023 Uiso 1 1 calc R . .
C22 C 0.56021(12) 0.92668(13) 0.36152(12) 0.0221(4) Uani 1 1 d . . .
H22A H 0.6187 0.9320 0.3620 0.026 Uiso 1 1 calc R A .
C23 C 0.52628(12) 0.92358(13) 0.43181(12) 0.0211(4) Uani 1 1 d . A .
H23A H 0.5618 0.9250 0.4815 0.025 Uiso 1 1 calc R . .
C24 C 0.44145(12) 0.91853(13) 0.42931(11) 0.0197(4) Uani 1 1 d . . .
H24A H 0.4182 0.9155 0.4772 0.024 Uiso 1 1 calc R A .
C25 C 0.38876(11) 0.91789(11) 0.35561(11) 0.0155(3) Uani 1 1 d . A .
C26 C 0.25621(11) 0.91035(12) 0.40464(10) 0.0147(3) Uani 1 1 d . A .
C27 C 0.27456(12) 0.84631(13) 0.46203(11) 0.0191(4) Uani 1 1 d . . .
H27A H 0.3244 0.8141 0.4641 0.023 Uiso 1 1 calc R A .
C28 C 0.22015(12) 0.83036(12) 0.51521(11) 0.0189(4) Uani 1 1 d . A .
H28A H 0.2326 0.7876 0.5545 0.023 Uiso 1 1 calc R . .
C29 C 0.14690(12) 0.87730(13) 0.51098(11) 0.0199(4) Uani 1 1 d . . .
H29A H 0.1086 0.8675 0.5472 0.024 Uiso 1 1 calc R A .
C30 C 0.13151(11) 0.93820(12) 0.45309(11) 0.0168(4) Uani 1 1 d . A .
H30A H 0.0811 0.9697 0.4497 0.020 Uiso 1 1 calc R . .
C31 C 0.33330(11) 0.72481(12) 0.20317(11) 0.0183(4) Uani 1 1 d . A .
H31A H 0.3902 0.7275 0.1956 0.022 Uiso 1 1 calc R . .
C32 C 0.30125(12) 0.64718(13) 0.21932(12) 0.0212(4) Uani 1 1 d . . .
H32A H 0.3347 0.5974 0.2224 0.025 Uiso 1 1 calc R A .
C33 C 0.21807(12) 0.64379(13) 0.23106(11) 0.0203(4) Uani 1 1 d . A .
H33A H 0.1934 0.5910 0.2415 0.024 Uiso 1 1 calc R . .
C34 C 0.17189(12) 0.71725(13) 0.22743(12) 0.0197(4) Uani 1 1 d . . .
H34A H 0.1153 0.7153 0.2360 0.024 Uiso 1 1 calc R A .
C35 C 0.20814(11) 0.79533(12) 0.21114(11) 0.0161(4) Uani 1 1 d . A .
C36 C 0.08503(11) 0.88189(12) 0.20761(11) 0.0160(3) Uani 1 1 d . A .
C37 C 0.02722(12) 0.82987(12) 0.15972(11) 0.0186(4) Uani 1 1 d . . .
H37A H 0.0462 0.7841 0.1307 0.022 Uiso 1 1 calc R A .
C38 C -0.05661(12) 0.84579(13) 0.15534(11) 0.0189(4) Uani 1 1 d . A .
H38A H -0.0960 0.8105 0.1239 0.023 Uiso 1 1 calc R . .
C39 C -0.08371(11) 0.91349(13) 0.19689(12) 0.0192(4) Uani 1 1 d . . .
H39A H -0.1416 0.9249 0.1950 0.023 Uiso 1 1 calc R A .
C40 C -0.02475(11) 0.96364(12) 0.24078(11) 0.0164(4) Uani 1 1 d . A .
H40A H -0.0433 1.0107 0.2684 0.020 Uiso 1 1 calc R . .

loop_
_atom_site_aniso_label
_atom_site_aniso_U_11
_atom_site_aniso_U_22
_atom_site_aniso_U_33
_atom_site_aniso_U_23
_atom_site_aniso_U_13
_atom_site_aniso_U_12
Mo1 0.0074(3) 0.0111(3) 0.0088(3) 0.0012(2) -0.0012(2) -0.00393(19)
Mo1A 0.0439(13) 0.0199(10) 0.0157(10) 0.0058(7) -0.0078(8) -0.0099(8)
Mo2 0.0094(2) 0.0100(2) 0.0091(3) -0.00046(17) 0.00117(16) 0.00019(17)
Mo2A 0.0116(6) 0.0110(6) 0.0109(6) -0.0004(4) 0.0014(4) 0.0005(4)
Fe1 0.0147(5) 0.0124(5) 0.0126(5) -0.0008(3) 0.0029(3) 0.0005(3)
Fe1A 0.0209(15) 0.0135(9) 0.0124(11) -0.0010(7) 0.0019(8) 0.0000(9)
Cl1 0.0201(2) 0.0202(2) 0.0220(2) -0.00029(17) 0.00989(17) 0.00490(17)
Cl2 0.01509(19) 0.0168(2) 0.0180(2) -0.00044(16) 0.00598(15) 0.00285(15)
O1S 0.0235(7) 0.0204(7) 0.0236(7) 0.0003(6) 0.0028(6) -0.0018(6)
N1 0.0163(7) 0.0163(8) 0.0130(7) -0.0009(6) 0.0031(6) -0.0006(6)
N2 0.0219(8) 0.0316(10) 0.0121(8) -0.0010(7) 0.0007(6) 0.0138(7)
N3 0.0138(7) 0.0161(8) 0.0132(7) 0.0001(6) 0.0010(5) 0.0006(6)
N4 0.0139(7) 0.0154(8) 0.0119(7) 0.0007(6) 0.0017(5) 0.0006(6)
N5 0.0197(8) 0.0147(8) 0.0200(8) -0.0054(6) 0.0101(6) -0.0040(6)
N6 0.0152(7) 0.0119(7) 0.0134(7) -0.0002(6) 0.0032(5) -0.0004(5)
N7 0.0135(7) 0.0127(7) 0.0176(8) 0.0002(6) 0.0036(6) 0.0007(5)
N8 0.0137(7) 0.0246(9) 0.0133(7) 0.0060(6) 0.0033(6) 0.0061(6)
N9 0.0132(7) 0.0153(8) 0.0110(7) -0.0005(6) 0.0013(5) -0.0006(5)
N10 0.0152(7) 0.0150(8) 0.0120(7) -0.0012(6) 0.0013(5) 0.0004(6)
N11 0.0139(7) 0.0151(8) 0.0316(9) -0.0090(7) 0.0066(6) -0.0037(6)
N12 0.0125(7) 0.0135(7) 0.0141(7) 0.0003(6) 0.0019(5) -0.0002(5)
C1 0.0286(10) 0.0159(9) 0.0155(9) -0.0009(7) 0.0054(7) 0.0005(7)
C1S 0.0242(10) 0.0288(11) 0.0213(10) -0.0025(8) 0.0043(8) -0.0024(8)
C2 0.0460(12) 0.0163(10) 0.0143(9) -0.0030(8) -0.0025(8) -0.0014(9)
C2S 0.0256(10) 0.0268(11) 0.0259(11) -0.0034(9) 0.0053(8) -0.0035(8)
C3 0.0314(10) 0.0233(11) 0.0183(10) 0.0041(8) -0.0089(8) -0.0089(8)
C3S 0.0142(8) 0.0174(10) 0.0395(12) 0.0053(9) 0.0062(8) 0.0029(7)
C4 0.0180(9) 0.0291(11) 0.0174(9) 0.0059(8) 0.0003(7) 0.0001(8)
C4S 0.0282(11) 0.0303(12) 0.0316(12) -0.0026(10) -0.0024(9) 0.0036(9)
C5 0.0188(8) 0.0212(10) 0.0119(8) 0.0023(7) 0.0031(7) 0.0016(7)
C6 0.0158(8) 0.0235(10) 0.0140(9) -0.0001(7) 0.0000(7) 0.0041(7)
C7 0.0211(9) 0.0297(11) 0.0144(9) 0.0025(8) 0.0020(7) 0.0036(8)
C8 0.0216(9) 0.0215(10) 0.0178(9) 0.0058(8) -0.0030(7) -0.0002(7)
C9 0.0205(9) 0.0160(9) 0.0219(10) 0.0001(7) -0.0008(7) 0.0021(7)
C10 0.0147(8) 0.0156(9) 0.0171(9) -0.0017(7) 0.0018(7) -0.0002(6)
C11 0.0227(9) 0.0198(10) 0.0166(9) -0.0002(7) 0.0078(7) 0.0020(7)
C12 0.0224(9) 0.0219(10) 0.0178(9) 0.0041(8) 0.0091(7) 0.0005(7)
C13 0.0201(9) 0.0174(9) 0.0203(9) 0.0035(7) 0.0041(7) -0.0020(7)
C14 0.0219(9) 0.0164(9) 0.0225(10) -0.0028(7) 0.0084(7) -0.0019(7)
C15 0.0124(8) 0.0190(9) 0.0148(8) -0.0006(7) 0.0032(6) 0.0001(6)
C16 0.0187(8) 0.0117(8) 0.0162(9) -0.0001(7) 0.0056(7) -0.0011(7)
C17 0.0162(8) 0.0165(9) 0.0229(10) -0.0003(7) 0.0051(7) -0.0025(7)
C18 0.0206(9) 0.0172(9) 0.0172(9) 0.0008(7) 0.0003(7) -0.0045(7)
C19 0.0235(9) 0.0189(10) 0.0134(8) -0.0020(7) 0.0030(7) -0.0014(7)
C20 0.0163(8) 0.0170(9) 0.0144(8) 0.0008(7) 0.0046(6) 0.0009(7)
C21 0.0153(8) 0.0209(10) 0.0223(10) -0.0013(8) 0.0053(7) 0.0009(7)
C22 0.0139(8) 0.0232(10) 0.0286(11) -0.0019(8) 0.0012(7) 0.0002(7)
C23 0.0210(9) 0.0197(10) 0.0204(10) -0.0028(8) -0.0041(7) 0.0028(7)
C24 0.0213(9) 0.0215(10) 0.0164(9) 0.0017(7) 0.0031(7) 0.0054(7)
C25 0.0154(8) 0.0125(9) 0.0188(9) 0.0028(7) 0.0034(7) 0.0027(6)
C26 0.0153(8) 0.0169(9) 0.0117(8) -0.0008(7) 0.0017(6) 0.0006(6)
C27 0.0217(9) 0.0198(10) 0.0161(9) 0.0026(7) 0.0038(7) 0.0061(7)
C28 0.0258(9) 0.0170(9) 0.0139(9) 0.0035(7) 0.0034(7) 0.0015(7)
C29 0.0228(9) 0.0213(10) 0.0172(9) 0.0017(7) 0.0083(7) -0.0011(7)
C30 0.0162(8) 0.0176(9) 0.0172(9) 0.0001(7) 0.0041(7) 0.0019(7)
C31 0.0169(8) 0.0187(10) 0.0190(9) 0.0012(7) 0.0015(7) 0.0033(7)
C32 0.0237(9) 0.0168(10) 0.0226(10) 0.0028(8) 0.0017(8) 0.0039(7)
C33 0.0280(10) 0.0160(9) 0.0166(9) -0.0001(7) 0.0025(7) -0.0045(7)
C34 0.0186(9) 0.0201(10) 0.0214(9) -0.0046(8) 0.0059(7) -0.0034(7)
C35 0.0165(8) 0.0169(9) 0.0149(8) -0.0050(7) 0.0021(7) -0.0003(7)
C36 0.0154(8) 0.0152(9) 0.0183(9) 0.0000(7) 0.0052(7) -0.0025(7)
C37 0.0220(9) 0.0163(9) 0.0183(9) -0.0031(7) 0.0055(7) -0.0055(7)
C38 0.0192(9) 0.0203(10) 0.0156(9) 0.0043(7) -0.0028(7) -0.0070(7)
C39 0.0112(8) 0.0225(10) 0.0230(10) 0.0059(8) -0.0005(7) -0.0011(7)
C40 0.0136(8) 0.0170(9) 0.0186(9) 0.0023(7) 0.0020(7) 0.0007(7)

loop_
_atom_type_symbol
_atom_type_description
_atom_type_scat_dispersion_real
_atom_type_scat_dispersion_imag
_atom_type_scat_source
C C 0.0033 0.0016 'International Tables Vol C Tables 4.2.6.8 and 6.1.1.4'
H H 0.0000 0.0000 'International Tables Vol C Tables 4.2.6.8 and 6.1.1.4'
N N 0.0061 0.0033 'International Tables Vol C Tables 4.2.6.8 and 6.1.1.4'
Cl Cl 0.1484 0.1585 'International Tables Vol C Tables 4.2.6.8 and 6.1.1.4'
Fe Fe 0.3463 0.8444 'International Tables Vol C Tables 4.2.6.8 and 6.1.1.4'
Mo Mo -1.6832 0.6857 'International Tables Vol C Tables 4.2.6.8 and 6.1.1.4'
O O 0.0106 0.0060 'International Tables Vol C Tables 4.2.6.8 and 6.1.1.4'

loop_
_geom_angle_atom_site_label_1
_geom_angle_atom_site_label_2
_geom_angle_atom_site_label_3
_geom_angle
N5 Mo1 N2 92.68(9)
N5 Mo1 N8 89.63(8)
N2 Mo1 N8 174.22(10)
N5 Mo1 N11 173.99(9)
N2 Mo1 N11 88.27(9)
N8 Mo1 N11 88.89(8)
N5 Mo1 Mo2 93.41(8)
N2 Mo1 Mo2 92.62(7)
N8 Mo1 Mo2 92.53(7)
N11 Mo1 Mo2 92.47(6)
N5 Mo1 Fe1 88.38(7)
N2 Mo1 Fe1 87.30(8)
N8 Mo1 Fe1 87.47(8)
N11 Mo1 Fe1 85.74(8)
Mo2 Mo1 Fe1 178.22(8)
N11 Mo1A N8 90.63(16)
N11 Mo1A N2 89.61(15)
N8 Mo1A N2 179.7(2)
N11 Mo1A N5 179.0(2)
N8 Mo1A N5 88.58(14)
N2 Mo1A N5 91.18(15)
N11 Mo1A Mo2A 90.44(17)
N8 Mo1A Mo2A 89.05(15)
N2 Mo1A Mo2A 91.11(15)
N5 Mo1A Mo2A 88.99(13)
N11 Mo1A Fe1A 90.69(16)
N8 Mo1A Fe1A 89.64(17)
N2 Mo1A Fe1A 90.20(17)
N5 Mo1A Fe1A 89.86(18)
Mo2A Mo1A Fe1A 178.3(2)
Mo1 Mo2 N3 90.17(7)
Mo1 Mo2 N12 89.78(6)
N3 Mo2 N12 86.71(7)
Mo1 Mo2 N6 88.99(6)
N3 Mo2 N6 94.36(8)
N12 Mo2 N6 178.38(8)
Mo1 Mo2 N9 89.63(7)
N3 Mo2 N9 175.39(9)
N12 Mo2 N9 88.68(7)
N6 Mo2 N9 90.24(7)
Mo1 Mo2 Cl2 178.98(7)
N3 Mo2 Cl2 90.51(5)
N12 Mo2 Cl2 91.02(5)
N6 Mo2 Cl2 90.19(5)
N9 Mo2 Cl2 89.75(5)
N7 Mo2A N4 86.06(11)
N7 Mo2A N10 91.57(12)
N4 Mo2A N10 177.32(13)
N7 Mo2A Mo1A 89.31(12)
N4 Mo2A Mo1A 90.33(13)
N10 Mo2A Mo1A 88.39(13)
N7 Mo2A N1 176.43(14)
N4 Mo2A N1 91.22(12)
N10 Mo2A N1 91.10(12)
Mo1A Mo2A N1 88.40(13)
N7 Mo2A Cl1 92.21(9)
N4 Mo2A Cl1 92.99(9)
N10 Mo2A Cl1 88.35(8)
Mo1A Mo2A Cl1 176.44(16)
N1 Mo2A Cl1 90.23(8)
N1 Fe1 N10 91.43(10)
N1 Fe1 N4 90.82(10)
N10 Fe1 N4 160.14(8)
N1 Fe1 N7 159.72(8)
N10 Fe1 N7 88.53(9)
N4 Fe1 N7 82.63(9)
N1 Fe1 Cl1 100.62(7)
N10 Fe1 Cl1 97.18(8)
N4 Fe1 Cl1 101.79(8)
N7 Fe1 Cl1 99.50(8)
N1 Fe1 Mo1 81.21(7)
N10 Fe1 Mo1 81.00(7)
N4 Fe1 Mo1 79.85(7)
N7 Fe1 Mo1 78.76(6)
Cl1 Fe1 Mo1 177.49(11)
N9 Fe1A N12 88.10(19)
N9 Fe1A N3 162.18(16)
N12 Fe1A N3 85.22(18)
N9 Fe1A N6 89.08(18)
N12 Fe1A N6 161.66(14)
N3 Fe1A N6 92.07(19)
N9 Fe1A Cl2 98.80(15)
N12 Fe1A Cl2 99.96(16)
N3 Fe1A Cl2 98.62(17)
N6 Fe1A Cl2 98.38(17)
N9 Fe1A Mo1A 80.99(15)
N12 Fe1A Mo1A 80.29(14)
N3 Fe1A Mo1A 81.61(14)
N6 Fe1A Mo1A 81.37(14)
Cl2 Fe1A Mo1A 179.7(3)
Fe1 Cl1 Mo2A 1.45(11)
Fe1A Cl2 Mo2 0.54(15)
C3S O1S C2S 111.53(16)
C1 N1 C5 118.22(16)
C1 N1 Fe1 113.87(13)
C5 N1 Fe1 126.78(13)
C1 N1 Mo2A 122.05(14)
C5 N1 Mo2A 117.97(13)
Fe1 N1 Mo2A 8.94(6)
C6 N2 C5 120.93(16)
C6 N2 Mo1 118.79(13)
C5 N2 Mo1 118.77(13)
C6 N2 Mo1A 121.80(16)
C5 N2 Mo1A 115.77(16)
Mo1 N2 Mo1A 3.02(14)
C10 N3 C6 117.80(16)
C10 N3 Mo2 123.26(12)
C6 N3 Mo2 118.91(12)
C10 N3 Fe1A 115.04(14)
C6 N3 Fe1A 127.15(15)
Mo2 N3 Fe1A 8.53(9)
C11 N4 C15 118.63(16)
C11 N4 Mo2A 122.10(13)
C15 N4 Mo2A 119.20(12)
C11 N4 Fe1 113.18(13)
C15 N4 Fe1 128.02(12)
Mo2A N4 Fe1 9.01(6)
C16 N5 C15 122.20(16)
C16 N5 Mo1 116.66(12)
C15 N5 Mo1 121.13(13)
C16 N5 Mo1A 118.92(15)
C15 N5 Mo1A 118.82(15)
Mo1 N5 Mo1A 2.70(12)
C20 N6 C16 118.09(15)
C20 N6 Mo2 121.62(12)
C16 N6 Mo2 119.20(12)
C20 N6 Fe1A 113.46(14)
C16 N6 Fe1A 127.68(14)
Mo2 N6 Fe1A 8.53(9)
C21 N7 C25 118.89(16)
C21 N7 Mo2A 121.34(14)
C25 N7 Mo2A 119.25(13)
C21 N7 Fe1 113.96(13)
C25 N7 Fe1 127.07(12)
Mo2A N7 Fe1 8.74(7)
C25 N8 C26 122.66(15)
C25 N8 Mo1A 117.45(14)
C26 N8 Mo1A 119.67(14)
C25 N8 Mo1 118.88(12)
C26 N8 Mo1 117.94(12)
Mo1A N8 Mo1 3.01(14)
C30 N9 C26 118.26(15)
C30 N9 Mo2 122.00(12)
C26 N9 Mo2 119.25(12)
C30 N9 Fe1A 113.85(14)
C26 N9 Fe1A 127.68(14)
Mo2 N9 Fe1A 8.63(8)
C31 N10 C35 118.63(16)
C31 N10 Mo2A 123.09(13)
C35 N10 Mo2A 118.10(13)
C31 N10 Fe1 115.77(12)
C35 N10 Fe1 125.59(13)
Mo2A N10 Fe1 9.03(6)
C36 N11 C35 122.03(16)
C36 N11 Mo1A 119.21(15)
C35 N11 Mo1A 118.62(15)
C36 N11 Mo1 116.79(13)
C35 N11 Mo1 120.95(12)
Mo1A N11 Mo1 2.64(12)
C40 N12 C36 118.45(16)
C40 N12 Mo2 121.64(13)
C36 N12 Mo2 119.10(11)
C40 N12 Fe1A 113.73(15)
C36 N12 Fe1A 127.44(14)
Mo2 N12 Fe1A 8.63(8)
N1 C1 C2 123.74(19)
N1 C1 H1A 118.1
C2 C1 H1A 118.1
C2S C1S H1SA 109.5
C2S C1S H1SB 109.5
H1SA C1S H1SB 109.5
C2S C1S H1SC 109.5
H1SA C1S H1SC 109.5
H1SB C1S H1SC 109.5
C1 C2 C3 118.14(19)
C1 C2 H2A 120.9
C3 C2 H2A 120.9
O1S C2S C1S 107.20(17)
O1S C2S H2SA 110.3
C1S C2S H2SA 110.3
O1S C2S H2SB 110.3
C1S C2S H2SB 110.3
H2SA C2S H2SB 108.5
C4 C3 C2 119.36(19)
C4 C3 H3A 120.3
C2 C3 H3A 120.3
O1S C3S C4S 108.70(17)
O1S C3S H3SA 109.9
C4S C3S H3SA 109.9
O1S C3S H3SB 109.9
C4S C3S H3SB 109.9
H3SA C3S H3SB 108.3
C3 C4 C5 120.13(19)
C3 C4 H4A 119.9
C5 C4 H4A 119.9
C3S C4S H4SA 109.5
C3S C4S H4SB 109.5
H4SA C4S H4SB 109.5
C3S C4S H4SC 109.5
H4SA C4S H4SC 109.5
H4SB C4S H4SC 109.5
N1 C5 N2 115.47(16)
N1 C5 C4 120.34(18)
N2 C5 C4 123.82(17)
N3 C6 N2 115.32(16)
N3 C6 C7 120.27(17)
N2 C6 C7 124.30(17)
C8 C7 C6 120.73(18)
C8 C7 H7A 119.6
C6 C7 H7A 119.6
C7 C8 C9 118.72(18)
C7 C8 H8A 120.6
C9 C8 H8A 120.6
C10 C9 C8 118.29(18)
C10 C9 H9A 120.9
C8 C9 H9A 120.9
N3 C10 C9 124.10(17)
N3 C10 H10A 117.9
C9 C10 H10A 117.9
N4 C11 C12 123.88(18)
N4 C11 H11A 118.1
C12 C11 H11A 118.1
C11 C12 C13 117.75(17)
C11 C12 H12A 121.1
C13 C12 H12A 121.1
C14 C13 C12 119.59(18)
C14 C13 H13A 120.2
C12 C13 H13A 120.2
C13 C14 C15 120.13(18)
C13 C14 H14A 119.9
C15 C14 H14A 119.9
N4 C15 N5 114.92(16)
N4 C15 C14 119.98(16)
N5 C15 C14 124.95(17)
N6 C16 N5 114.86(16)
N6 C16 C17 120.30(16)
N5 C16 C17 124.61(16)
C18 C17 C16 120.09(17)
C18 C17 H17A 120.0
C16 C17 H17A 120.0
C17 C18 C19 119.51(17)
C17 C18 H18A 120.2
C19 C18 H18A 120.2
C20 C19 C18 118.10(17)
C20 C19 H19A 121.0
C18 C19 H19A 121.0
N6 C20 C19 123.83(16)
N6 C20 H20A 118.1
C19 C20 H20A 118.1
N7 C21 C22 123.49(18)
N7 C21 H21A 118.3
C22 C21 H21A 118.3
C21 C22 C23 117.87(18)
C21 C22 H22A 121.1
C23 C22 H22A 121.1
C24 C23 C22 119.85(18)
C24 C23 H23A 120.1
C22 C23 H23A 120.1
C23 C24 C25 120.00(18)
C23 C24 H24A 120.0
C25 C24 H24A 120.0
N7 C25 N8 114.72(16)
N7 C25 C24 119.69(16)
N8 C25 C24 125.27(17)
N9 C26 N8 114.85(16)
N9 C26 C27 120.46(16)
N8 C26 C27 124.46(16)
C28 C27 C26 119.89(17)
C28 C27 H27A 120.1
C26 C27 H27A 120.1
C27 C28 C29 119.56(18)
C27 C28 H28A 120.2
C29 C28 H28A 120.2
C30 C29 C28 118.13(17)
C30 C29 H29A 120.9
C28 C29 H29A 120.9
N9 C30 C29 123.68(17)
N9 C30 H30A 118.2
C29 C30 H30A 118.2
N10 C31 C32 123.88(17)
N10 C31 H31A 118.1
C32 C31 H31A 118.1
C31 C32 C33 117.78(18)
C31 C32 H32A 121.1
C33 C32 H32A 121.1
C34 C33 C32 119.56(18)
C34 C33 H33A 120.2
C32 C33 H33A 120.2
C33 C34 C35 120.27(17)
C33 C34 H34A 119.9
C35 C34 H34A 119.9
N10 C35 N11 115.09(16)
N10 C35 C34 119.83(17)
N11 C35 C34 124.87(16)
N12 C36 N11 115.21(16)
N12 C36 C37 120.38(16)
N11 C36 C37 124.23(17)
C38 C37 C36 119.51(18)
C38 C37 H37A 120.2
C36 C37 H37A 120.2
C37 C38 C39 119.89(17)
C37 C38 H38A 120.1
C39 C38 H38A 120.1
C40 C39 C38 118.24(17)
C40 C39 H39A 120.9
C38 C39 H39A 120.9
N12 C40 C39 123.46(18)
N12 C40 H40A 118.3
C39 C40 H40A 118.3

loop_
_geom_bond_atom_site_label_1
_geom_bond_atom_site_label_2
_geom_bond_distance
Mo1 N5 2.107(2)
Mo1 N2 2.117(2)
Mo1 N8 2.131(2)
Mo1 N11 2.139(2)
Mo1 Mo2 2.1495(14)
Mo1 Fe1 2.6484(17)
Mo1A N11 2.084(4)
Mo1A N8 2.121(4)
Mo1A N2 2.122(4)
Mo1A N5 2.156(4)
Mo1A Mo2A 2.210(4)
Mo1A Fe1A 2.579(4)
Mo2 N3 2.189(2)
Mo2 N12 2.1953(19)
Mo2 N6 2.1961(19)
Mo2 N9 2.203(2)
Mo2 Cl2 2.7058(9)
Mo2A N7 2.126(3)
Mo2A N4 2.156(3)
Mo2A N10 2.182(3)
Mo2A N1 2.222(3)
Mo2A Cl1 2.6674(17)
Fe1 N1 2.191(3)
Fe1 N10 2.200(3)
Fe1 N4 2.202(3)
Fe1 N7 2.223(3)
Fe1 Cl1 2.3278(12)
Fe1A N9 2.209(5)
Fe1A N12 2.212(5)
Fe1A N3 2.234(5)
Fe1A N6 2.235(5)
Fe1A Cl2 2.375(3)
O1S C3S 1.401(2)
O1S C2S 1.430(2)
N1 C1 1.350(2)
N1 C5 1.358(2)
N2 C6 1.376(2)
N2 C5 1.385(2)
N3 C10 1.354(2)
N3 C6 1.364(2)
N4 C11 1.353(2)
N4 C15 1.355(2)
N5 C16 1.381(2)
N5 C15 1.386(2)
N6 C20 1.358(2)
N6 C16 1.364(2)
N7 C21 1.351(2)
N7 C25 1.362(2)
N8 C25 1.376(2)
N8 C26 1.381(2)
N9 C30 1.358(2)
N9 C26 1.362(2)
N10 C31 1.353(2)
N10 C35 1.360(2)
N11 C36 1.376(2)
N11 C35 1.378(2)
N12 C40 1.352(2)
N12 C36 1.362(2)
C1 C2 1.377(3)
C1 H1A 0.9500
C1S C2S 1.489(3)
C1S H1SA 0.9800
C1S H1SB 0.9800
C1S H1SC 0.9800
C2 C3 1.388(3)
C2 H2A 0.9500
C2S H2SA 0.9900
C2S H2SB 0.9900
C3 C4 1.370(3)
C3 H3A 0.9500
C3S C4S 1.526(3)
C3S H3SA 0.9900
C3S H3SB 0.9900
C4 C5 1.409(3)
C4 H4A 0.9500
C4S H4SA 0.9800
C4S H4SB 0.9800
C4S H4SC 0.9800
C6 C7 1.409(3)
C7 C8 1.368(3)
C7 H7A 0.9500
C8 C9 1.399(3)
C8 H8A 0.9500
C9 C10 1.372(3)
C9 H9A 0.9500
C10 H10A 0.9500
C11 C12 1.371(3)
C11 H11A 0.9500
C12 C13 1.390(3)
C12 H12A 0.9500
C13 C14 1.374(3)
C13 H13A 0.9500
C14 C15 1.408(3)
C14 H14A 0.9500
C16 C17 1.410(3)
C17 C18 1.372(3)
C17 H17A 0.9500
C18 C19 1.393(3)
C18 H18A 0.9500
C19 C20 1.372(3)
C19 H19A 0.9500
C20 H20A 0.9500
C21 C22 1.374(3)
C21 H21A 0.9500
C22 C23 1.390(3)
C22 H22A 0.9500
C23 C24 1.371(3)
C23 H23A 0.9500
C24 C25 1.410(3)
C24 H24A 0.9500
C26 C27 1.405(3)
C27 C28 1.377(3)
C27 H27A 0.9500
C28 C29 1.391(3)
C28 H28A 0.9500
C29 C30 1.372(3)
C29 H29A 0.9500
C30 H30A 0.9500
C31 C32 1.372(3)
C31 H31A 0.9500
C32 C33 1.392(3)
C32 H32A 0.9500
C33 C34 1.374(3)
C33 H33A 0.9500
C34 C35 1.408(3)
C34 H34A 0.9500
C36 C37 1.410(3)
C37 C38 1.372(3)
C37 H37A 0.9500
C38 C39 1.387(3)
C38 H38A 0.9500
C39 C40 1.372(3)
C39 H39A 0.9500
C40 H40A 0.9500

loop_
_geom_torsion_atom_site_label_1
_geom_torsion_atom_site_label_2
_geom_torsion_atom_site_label_3
_geom_torsion_atom_site_label_4
_geom_torsion
N5 Mo1 Mo2 N3 78.71(8)
N2 Mo1 Mo2 N3 -14.13(8)
N8 Mo1 Mo2 N3 168.49(8)
N11 Mo1 Mo2 N3 -102.51(8)
Fe1 Mo1 Mo2 N3 -102(3)
N5 Mo1 Mo2 N12 165.42(8)
N2 Mo1 Mo2 N12 72.58(8)
N8 Mo1 Mo2 N12 -104.79(8)
N11 Mo1 Mo2 N12 -15.79(8)
Fe1 Mo1 Mo2 N12 -15(3)
N5 Mo1 Mo2 N6 -15.64(8)
N2 Mo1 Mo2 N6 -108.49(8)
N8 Mo1 Mo2 N6 74.14(8)
N11 Mo1 Mo2 N6 163.14(8)
Fe1 Mo1 Mo2 N6 164(3)
N5 Mo1 Mo2 N9 -105.90(8)
N2 Mo1 Mo2 N9 161.26(8)
N8 Mo1 Mo2 N9 -16.11(8)
N11 Mo1 Mo2 N9 72.89(8)
Fe1 Mo1 Mo2 N9 74(3)
N5 Mo1 Mo2 Cl2 -53(4)
N2 Mo1 Mo2 Cl2 -146(4)
N8 Mo1 Mo2 Cl2 37(4)
N11 Mo1 Mo2 Cl2 126(4)
Fe1 Mo1 Mo2 Cl2 127(4)
N11 Mo1A Mo2A N7 -113.32(14)
N8 Mo1A Mo2A N7 -22.69(13)
N2 Mo1A Mo2A N7 157.06(14)
N5 Mo1A Mo2A N7 65.90(13)
Fe1A Mo1A Mo2A N7 18(8)
N11 Mo1A Mo2A N4 160.63(13)
N8 Mo1A Mo2A N4 -108.75(13)
N2 Mo1A Mo2A N4 71.01(14)
N5 Mo1A Mo2A N4 -20.15(13)
Fe1A Mo1A Mo2A N4 -68(8)
N11 Mo1A Mo2A N10 -21.72(13)
N8 Mo1A Mo2A N10 68.90(13)
N2 Mo1A Mo2A N10 -111.34(14)
N5 Mo1A Mo2A N10 157.50(13)
Fe1A Mo1A Mo2A N10 110(8)
N11 Mo1A Mo2A N1 69.42(13)
N8 Mo1A Mo2A N1 160.04(13)
N2 Mo1A Mo2A N1 -20.20(14)
N5 Mo1A Mo2A N1 -111.36(13)
Fe1A Mo1A Mo2A N1 -159(8)
N11 Mo1A Mo2A Cl1 2(3)
N8 Mo1A Mo2A Cl1 93(3)
N2 Mo1A Mo2A Cl1 -88(3)
N5 Mo1A Mo2A Cl1 -179(100)
Fe1A Mo1A Mo2A Cl1 133(7)
N5 Mo1 Fe1 N1 -111.33(9)
N2 Mo1 Fe1 N1 -18.57(9)
N8 Mo1 Fe1 N1 158.97(9)
N11 Mo1 Fe1 N1 69.89(9)
Mo2 Mo1 Fe1 N1 69(3)
N5 Mo1 Fe1 N10 155.80(9)
N2 Mo1 Fe1 N10 -111.44(9)
N8 Mo1 Fe1 N10 66.10(8)
N11 Mo1 Fe1 N10 -22.98(8)
Mo2 Mo1 Fe1 N10 -24(3)
N5 Mo1 Fe1 N4 -18.90(8)
N2 Mo1 Fe1 N4 73.86(9)
N8 Mo1 Fe1 N4 -108.60(8)
N11 Mo1 Fe1 N4 162.32(9)
Mo2 Mo1 Fe1 N4 161(3)
N5 Mo1 Fe1 N7 65.52(8)
N2 Mo1 Fe1 N7 158.27(9)
N8 Mo1 Fe1 N7 -24.19(8)
N11 Mo1 Fe1 N7 -113.26(9)
Mo2 Mo1 Fe1 N7 -114(3)
N5 Mo1 Fe1 Cl1 112(2)
N2 Mo1 Fe1 Cl1 -155(2)
N8 Mo1 Fe1 Cl1 22(2)
N11 Mo1 Fe1 Cl1 -67(2)
Mo2 Mo1 Fe1 Cl1 -68(4)
N11 Mo1A Fe1A N9 73.45(16)
N8 Mo1A Fe1A N9 -17.17(15)
N2 Mo1A Fe1A N9 163.07(17)
N5 Mo1A Fe1A N9 -105.75(16)
Mo2A Mo1A Fe1A N9 -58(8)
N11 Mo1A Fe1A N12 -16.15(16)
N8 Mo1A Fe1A N12 -106.78(16)
N2 Mo1A Fe1A N12 73.46(16)
N5 Mo1A Fe1A N12 164.64(16)
Mo2A Mo1A Fe1A N12 -147(7)
N11 Mo1A Fe1A N3 -102.70(16)
N8 Mo1A Fe1A N3 166.67(17)
N2 Mo1A Fe1A N3 -13.09(15)
N5 Mo1A Fe1A N3 78.09(16)
Mo2A Mo1A Fe1A N3 126(7)
N11 Mo1A Fe1A N6 163.90(17)
N8 Mo1A Fe1A N6 73.27(16)
N2 Mo1A Fe1A N6 -106.49(17)
N5 Mo1A Fe1A N6 -15.31(15)
Mo2A Mo1A Fe1A N6 33(8)
N11 Mo1A Fe1A Cl2 123(47)
N8 Mo1A Fe1A Cl2 33(47)
N2 Mo1A Fe1A Cl2 -147(47)
N5 Mo1A Fe1A Cl2 -56(47)
Mo2A Mo1A Fe1A Cl2 -8(52)
N10 Fe1 Cl1 Mo2A -87(4)
N4 Fe1 Cl1 Mo2A 87(4)
N7 Fe1 Cl1 Mo2A 2(4)
Mo1 Fe1 Cl1 Mo2A -44(3)
N4 Mo2A Cl1 Fe1 -91(4)
N10 Mo2A Cl1 Fe1 91(4)
Mo1A Mo2A Cl1 Fe1 67(4)
N1 Mo2A Cl1 Fe1 0(4)
N9 Fe1A Cl2 Mo2 143(16)
N12 Fe1A Cl2 Mo2 -128(16)
N3 Fe1A Cl2 Mo2 -41(16)
N6 Fe1A Cl2 Mo2 52(16)
Mo1A Fe1A Cl2 Mo2 93(49)
Mo1 Mo2 Cl2 Fe1A -90(17)
N3 Mo2 Cl2 Fe1A 139(16)
N12 Mo2 Cl2 Fe1A 52(16)
N6 Mo2 Cl2 Fe1A -127(16)
N9 Mo2 Cl2 Fe1A -37(16)
N10 Fe1 N1 C1 -74.67(14)
N4 Fe1 N1 C1 125.07(13)
N7 Fe1 N1 C1 -164.3(3)
Cl1 Fe1 N1 C1 22.92(16)
Mo1 Fe1 N1 C1 -155.33(13)
N10 Fe1 N1 C5 92.87(16)
N4 Fe1 N1 C5 -67.39(17)
N7 Fe1 N1 C5 3.2(4)
Cl1 Fe1 N1 C5 -169.55(15)
Mo1 Fe1 N1 C5 12.20(17)
N10 Fe1 N1 Mo2A 82.4(8)
N4 Fe1 N1 Mo2A -77.8(8)
N7 Fe1 N1 Mo2A -7.2(5)
Cl1 Fe1 N1 Mo2A -180.0(9)
Mo1 Fe1 N1 Mo2A 1.8(8)
N7 Mo2A N1 C1 158(2)
N4 Mo2A N1 C1 117.83(15)
N10 Mo2A N1 C1 -63.52(16)
Mo1A Mo2A N1 C1 -151.88(17)
Cl1 Mo2A N1 C1 24.83(17)
N7 Mo2A N1 C5 -37(2)
N4 Mo2A N1 C5 -77.54(15)
N10 Mo2A N1 C5 101.11(15)
Mo1A Mo2A N1 C5 12.76(19)
Cl1 Mo2A N1 C5 -170.53(13)
N7 Mo2A N1 Fe1 133(3)
N4 Mo2A N1 Fe1 93.0(8)
N10 Mo2A N1 Fe1 -88.3(8)
Mo1A Mo2A N1 Fe1 -176.7(9)
Cl1 Mo2A N1 Fe1 0.0(8)
N5 Mo1 N2 C6 -71.78(16)
N8 Mo1 N2 C6 174.7(8)
N11 Mo1 N2 C6 114.16(16)
Mo2 Mo1 N2 C6 21.76(16)
Fe1 Mo1 N2 C6 -160.02(16)
N5 Mo1 N2 C5 122.07(15)
N8 Mo1 N2 C5 8.6(9)
N11 Mo1 N2 C5 -51.99(15)
Mo2 Mo1 N2 C5 -144.39(15)
Fe1 Mo1 N2 C5 33.82(15)
N5 Mo1 N2 Mo1A 115(2)
N8 Mo1 N2 Mo1A 1.4(16)
N11 Mo1 N2 Mo1A -59(2)
Mo2 Mo1 N2 Mo1A -152(2)
Fe1 Mo1 N2 Mo1A 27(2)
N11 Mo1A N2 C6 111.36(19)
N8 Mo1A N2 C6 -36(33)
N5 Mo1A N2 C6 -69.20(19)
Mo2A Mo1A N2 C6 -158.20(18)
Fe1A Mo1A N2 C6 20.7(2)
N11 Mo1A N2 C5 -54.78(18)
N8 Mo1A N2 C5 158(100)
N5 Mo1A N2 C5 124.66(17)
Mo2A Mo1A N2 C5 35.7(2)
Fe1A Mo1A N2 C5 -145.47(18)
N11 Mo1A N2 Mo1 118(2)
N8 Mo1A N2 Mo1 -29(31)
N5 Mo1A N2 Mo1 -62(2)
Mo2A Mo1A N2 Mo1 -151(2)
Fe1A Mo1A N2 Mo1 27.5(19)
Mo1 Mo2 N3 C10 -165.48(14)
N12 Mo2 N3 C10 104.74(14)
N6 Mo2 N3 C10 -76.48(14)
N9 Mo2 N3 C10 106.9(8)
Cl2 Mo2 N3 C10 13.75(14)
Mo1 Mo2 N3 C6 12.43(14)
N12 Mo2 N3 C6 -77.35(14)
N6 Mo2 N3 C6 101.43(14)
N9 Mo2 N3 C6 -75.2(9)
Cl2 Mo2 N3 C6 -168.34(13)
Mo1 Mo2 N3 Fe1A 178.2(11)
N12 Mo2 N3 Fe1A 88.4(11)
N6 Mo2 N3 Fe1A -92.8(11)
N9 Mo2 N3 Fe1A 90.6(14)
Cl2 Mo2 N3 Fe1A -2.5(11)
N9 Fe1A N3 C10 179.8(8)
N12 Fe1A N3 C10 111.45(15)
N6 Fe1A N3 C10 -86.72(15)
Cl2 Fe1A N3 C10 12.1(2)
Mo1A Fe1A N3 C10 -167.68(15)
N9 Fe1A N3 C6 0.5(9)
N12 Fe1A N3 C6 -67.9(2)
N6 Fe1A N3 C6 93.9(2)
Cl2 Fe1A N3 C6 -167.30(15)
Mo1A Fe1A N3 C6 12.9(2)
N9 Fe1A N3 Mo2 -15.2(4)
N12 Fe1A N3 Mo2 -83.6(11)
N6 Fe1A N3 Mo2 78.3(11)
Cl2 Fe1A N3 Mo2 177.1(12)
Mo1A Fe1A N3 Mo2 -2.7(10)
N7 Mo2A N4 C11 109.95(15)
N10 Mo2A N4 C11 138(3)
Mo1A Mo2A N4 C11 -160.77(17)
N1 Mo2A N4 C11 -72.36(16)
Cl1 Mo2A N4 C11 17.93(18)
N7 Mo2A N4 C15 -67.00(15)
N10 Mo2A N4 C15 -39(3)
Mo1A Mo2A N4 C15 22.29(19)
N1 Mo2A N4 C15 110.70(14)
Cl1 Mo2A N4 C15 -159.01(13)
N7 Mo2A N4 Fe1 101.8(8)
N10 Mo2A N4 Fe1 130(3)
Mo1A Mo2A N4 Fe1 -168.9(9)
N1 Mo2A N4 Fe1 -80.5(8)
Cl1 Mo2A N4 Fe1 9.8(7)
N1 Fe1 N4 C11 -82.05(14)
N10 Fe1 N4 C11 -178.5(3)
N7 Fe1 N4 C11 117.20(13)
Cl1 Fe1 N4 C11 18.97(16)
Mo1 Fe1 N4 C11 -162.96(13)
N1 Fe1 N4 C15 102.87(16)
N10 Fe1 N4 C15 6.4(4)
N7 Fe1 N4 C15 -57.88(16)
Cl1 Fe1 N4 C15 -156.11(14)
Mo1 Fe1 N4 C15 21.95(16)
N1 Fe1 N4 Mo2A 90.5(8)
N10 Fe1 N4 Mo2A -6.0(5)
N7 Fe1 N4 Mo2A -70.3(8)
Cl1 Fe1 N4 Mo2A -168.5(9)
Mo1 Fe1 N4 Mo2A 9.6(8)
N2 Mo1 N5 C16 120.94(14)
N8 Mo1 N5 C16 -64.36(15)
N11 Mo1 N5 C16 -140.1(9)
Mo2 Mo1 N5 C16 28.15(15)
Fe1 Mo1 N5 C16 -151.84(14)
N2 Mo1 N5 C15 -60.47(15)
N8 Mo1 N5 C15 114.24(15)
N11 Mo1 N5 C15 38.5(10)
Mo2 Mo1 N5 C15 -153.26(14)
Fe1 Mo1 N5 C15 26.76(15)
N2 Mo1 N5 Mo1A -92(3)
N8 Mo1 N5 Mo1A 83(3)
N11 Mo1 N5 Mo1A 7(2)
Mo2 Mo1 N5 Mo1A 175(3)
Fe1 Mo1 N5 Mo1A -5(3)
N11 Mo1A N5 C16 -96(12)
N8 Mo1A N5 C16 -60.92(18)
N2 Mo1A N5 C16 118.92(17)
Mo2A Mo1A N5 C16 -150.00(16)
Fe1A Mo1A N5 C16 28.7(2)
N11 Mo1A N5 C15 81(12)
N8 Mo1A N5 C15 116.08(16)
N2 Mo1A N5 C15 -64.08(18)
Mo2A Mo1A N5 C15 27.0(2)
Fe1A Mo1A N5 C15 -154.27(18)
N11 Mo1A N5 Mo1 -130(14)
N8 Mo1A N5 Mo1 -95(3)
N2 Mo1A N5 Mo1 85(3)
Mo2A Mo1A N5 Mo1 176(3)
Fe1A Mo1A N5 Mo1 -5(3)
Mo1 Mo2 N6 C20 -158.63(14)
N3 Mo2 N6 C20 111.27(14)
N12 Mo2 N6 C20 -117(3)
N9 Mo2 N6 C20 -69.00(14)
Cl2 Mo2 N6 C20 20.75(14)
Mo1 Mo2 N6 C16 9.21(14)
N3 Mo2 N6 C16 -80.88(14)
N12 Mo2 N6 C16 50(3)
N9 Mo2 N6 C16 98.84(14)
Cl2 Mo2 N6 C16 -171.41(13)
Mo1 Mo2 N6 Fe1A -176.3(11)
N3 Mo2 N6 Fe1A 93.6(11)
N12 Mo2 N6 Fe1A -135(3)
N9 Mo2 N6 Fe1A -86.7(11)
Cl2 Mo2 N6 Fe1A 3.1(11)
N9 Fe1A N6 C20 -78.85(16)
N12 Fe1A N6 C20 -160.0(8)
N3 Fe1A N6 C20 118.94(14)
Cl2 Fe1A N6 C20 19.9(2)
Mo1A Fe1A N6 C20 -159.87(15)
N9 Fe1A N6 C16 90.9(2)
N12 Fe1A N6 C16 9.7(9)
N3 Fe1A N6 C16 -71.3(2)
Cl2 Fe1A N6 C16 -170.37(15)
Mo1A Fe1A N6 C16 9.8(3)
N9 Fe1A N6 Mo2 84.8(11)
N12 Fe1A N6 Mo2 3.6(3)
N3 Fe1A N6 Mo2 -77.4(11)
Cl2 Fe1A N6 Mo2 -176.5(12)
Mo1A Fe1A N6 Mo2 3.8(10)
N4 Mo2A N7 C21 -58.63(16)
N10 Mo2A N7 C21 122.63(15)
Mo1A Mo2A N7 C21 -149.00(17)
N1 Mo2A N7 C21 -99(2)
Cl1 Mo2A N7 C21 34.22(18)
N4 Mo2A N7 C25 112.93(15)
N10 Mo2A N7 C25 -65.81(15)
Mo1A Mo2A N7 C25 22.6(2)
N1 Mo2A N7 C25 73(2)
Cl1 Mo2A N7 C25 -154.22(13)
N4 Mo2A N7 Fe1 -92.4(9)
N10 Mo2A N7 Fe1 88.8(9)
Mo1A Mo2A N7 Fe1 177.2(9)
N1 Mo2A N7 Fe1 -133(3)
Cl1 Mo2A N7 Fe1 0.4(8)
N1 Fe1 N7 C21 -141.0(3)
N10 Fe1 N7 C21 128.86(14)
N4 Fe1 N7 C21 -68.97(14)
Cl1 Fe1 N7 C21 31.82(16)
Mo1 Fe1 N7 C21 -150.03(14)
N1 Fe1 N7 C25 35.6(4)
N10 Fe1 N7 C25 -54.55(16)
N4 Fe1 N7 C25 107.63(16)
Cl1 Fe1 N7 C25 -151.59(14)
Mo1 Fe1 N7 C25 26.57(16)
N1 Fe1 N7 Mo2A 7.7(6)
N10 Fe1 N7 Mo2A -82.5(8)
N4 Fe1 N7 Mo2A 79.7(8)
Cl1 Fe1 N7 Mo2A -179.5(9)
Mo1 Fe1 N7 Mo2A -1.3(8)
N11 Mo1A N8 C25 122.64(16)
N2 Mo1A N8 C25 -90(32)
N5 Mo1A N8 C25 -56.80(19)
Mo2A Mo1A N8 C25 32.2(2)
Fe1A Mo1A N8 C25 -146.67(18)
N11 Mo1A N8 C26 -62.6(2)
N2 Mo1A N8 C26 84(32)
N5 Mo1A N8 C26 117.95(16)
Mo2A Mo1A N8 C26 -153.04(16)
Fe1A Mo1A N8 C26 28.1(2)
N11 Mo1A N8 Mo1 -118(2)
N2 Mo1A N8 Mo1 29(31)
N5 Mo1A N8 Mo1 62(2)
Mo2A Mo1A N8 Mo1 151(2)
Fe1A Mo1A N8 Mo1 -28(2)
N5 Mo1 N8 C25 -52.74(16)
N2 Mo1 N8 C25 60.9(9)
N11 Mo1 N8 C25 121.43(15)
Mo2 Mo1 N8 C25 -146.14(14)
Fe1 Mo1 N8 C25 35.65(15)
N5 Mo1 N8 C26 119.25(15)
N2 Mo1 N8 C26 -127.1(8)
N11 Mo1 N8 C26 -66.58(15)
Mo2 Mo1 N8 C26 25.85(15)
Fe1 Mo1 N8 C26 -152.36(15)
N5 Mo1 N8 Mo1A -115(2)
N2 Mo1 N8 Mo1A -1.4(16)
N11 Mo1 N8 Mo1A 59(2)
Mo2 Mo1 N8 Mo1A 152(2)
Fe1 Mo1 N8 Mo1A -27(2)
Mo1 Mo2 N9 C30 -158.60(14)
N3 Mo2 N9 C30 -71.0(9)
N12 Mo2 N9 C30 -68.80(15)
N6 Mo2 N9 C30 112.41(14)
Cl2 Mo2 N9 C30 22.22(15)
Mo1 Mo2 N9 C26 13.26(14)
N3 Mo2 N9 C26 100.9(8)
N12 Mo2 N9 C26 103.06(14)
N6 Mo2 N9 C26 -75.73(14)
Cl2 Mo2 N9 C26 -165.92(13)
Mo1 Mo2 N9 Fe1A -178.5(11)
N3 Mo2 N9 Fe1A -90.9(14)
N12 Mo2 N9 Fe1A -88.7(11)
N6 Mo2 N9 Fe1A 92.5(11)
Cl2 Mo2 N9 Fe1A 2.3(11)
N12 Fe1A N9 C30 -78.72(15)
N3 Fe1A N9 C30 -146.7(8)
N6 Fe1A N9 C30 119.41(14)
Cl2 Fe1A N9 C30 21.1(2)
Mo1A Fe1A N9 C30 -159.18(15)
N12 Fe1A N9 C26 95.9(2)
N3 Fe1A N9 C26 27.9(9)
N6 Fe1A N9 C26 -66.0(2)
Cl2 Fe1A N9 C26 -164.34(15)
Mo1A Fe1A N9 C26 15.4(2)
N12 Fe1A N9 Mo2 82.9(11)
N3 Fe1A N9 Mo2 14.9(3)
N6 Fe1A N9 Mo2 -79.0(11)
Cl2 Fe1A N9 Mo2 -177.3(12)
Mo1A Fe1A N9 Mo2 2.4(10)
N7 Mo2A N10 C31 -64.52(16)
N4 Mo2A N10 C31 -92(3)
Mo1A Mo2A N10 C31 -153.79(17)
N1 Mo2A N10 C31 117.84(15)
Cl1 Mo2A N10 C31 27.64(17)
N7 Mo2A N10 C35 110.48(14)
N4 Mo2A N10 C35 83(3)
Mo1A Mo2A N10 C35 21.22(18)
N1 Mo2A N10 C35 -67.15(14)
Cl1 Mo2A N10 C35 -157.35(13)
N7 Mo2A N10 Fe1 -102.0(8)
N4 Mo2A N10 Fe1 -130(3)
Mo1A Mo2A N10 Fe1 168.8(9)
N1 Mo2A N10 Fe1 80.4(8)
Cl1 Mo2A N10 Fe1 -9.8(7)
N1 Fe1 N10 C31 124.00(14)
N4 Fe1 N10 C31 -139.6(3)
N7 Fe1 N10 C31 -76.28(14)
Cl1 Fe1 N10 C31 23.11(15)
Mo1 Fe1 N10 C31 -155.14(13)
N1 Fe1 N10 C35 -54.85(15)
N4 Fe1 N10 C35 41.5(4)
N7 Fe1 N10 C35 104.87(15)
Cl1 Fe1 N10 C35 -155.74(14)
Mo1 Fe1 N10 C35 26.01(16)
N1 Fe1 N10 Mo2A -90.5(8)
N4 Fe1 N10 Mo2A 5.9(5)
N7 Fe1 N10 Mo2A 69.3(8)
Cl1 Fe1 N10 Mo2A 168.7(9)
Mo1 Fe1 N10 Mo2A -9.6(8)
N8 Mo1A N11 C36 118.11(17)
N2 Mo1A N11 C36 -61.73(19)
N5 Mo1A N11 C36 153(12)
Mo2A Mo1A N11 C36 -152.83(17)
Fe1A Mo1A N11 C36 28.5(2)
N8 Mo1A N11 C35 -57.73(19)
N2 Mo1A N11 C35 122.43(16)
N5 Mo1A N11 C35 -23(12)
Mo2A Mo1A N11 C35 31.3(2)
Fe1A Mo1A N11 C35 -147.38(18)
N8 Mo1A N11 Mo1 94(3)
N2 Mo1A N11 Mo1 -86(3)
N5 Mo1A N11 Mo1 129(14)
Mo2A Mo1A N11 Mo1 -177(3)
Fe1A Mo1A N11 Mo1 5(3)
N5 Mo1 N11 C36 -164.0(9)
N2 Mo1 N11 C36 -64.88(15)
N8 Mo1 N11 C36 120.15(15)
Mo2 Mo1 N11 C36 27.67(15)
Fe1 Mo1 N11 C36 -152.30(15)
N5 Mo1 N11 C35 21.4(10)
N2 Mo1 N11 C35 120.57(15)
N8 Mo1 N11 C35 -54.41(16)
Mo2 Mo1 N11 C35 -146.89(15)
Fe1 Mo1 N11 C35 33.14(16)
N5 Mo1 N11 Mo1A -7(2)
N2 Mo1 N11 Mo1A 92(3)
N8 Mo1 N11 Mo1A -83(3)
Mo2 Mo1 N11 Mo1A -176(3)
Fe1 Mo1 N11 Mo1A 4(3)
Mo1 Mo2 N12 C40 -159.17(14)
N3 Mo2 N12 C40 -68.99(14)
N6 Mo2 N12 C40 160(3)
N9 Mo2 N12 C40 111.19(14)
Cl2 Mo2 N12 C40 21.46(14)
Mo1 Mo2 N12 C36 10.37(14)
N3 Mo2 N12 C36 100.56(14)
N6 Mo2 N12 C36 -31(3)
N9 Mo2 N12 C36 -79.27(14)
Cl2 Mo2 N12 C36 -168.99(13)
Mo1 Mo2 N12 Fe1A 176.3(11)
N3 Mo2 N12 Fe1A -93.5(11)
N6 Mo2 N12 Fe1A 135(3)
N9 Mo2 N12 Fe1A 86.7(11)
Cl2 Mo2 N12 Fe1A -3.0(11)
N9 Fe1A N12 C40 117.78(14)
N3 Fe1A N12 C40 -78.76(15)
N6 Fe1A N12 C40 -160.9(8)
Cl2 Fe1A N12 C40 19.2(2)
Mo1A Fe1A N12 C40 -161.05(16)
N9 Fe1A N12 C36 -69.4(2)
N3 Fe1A N12 C36 94.0(2)
N6 Fe1A N12 C36 11.9(9)
Cl2 Fe1A N12 C36 -168.03(15)
Mo1A Fe1A N12 C36 11.8(2)
N9 Fe1A N12 Mo2 -84.9(11)
N3 Fe1A N12 Mo2 78.6(11)
N6 Fe1A N12 Mo2 -3.6(3)
Cl2 Fe1A N12 Mo2 176.5(12)
Mo1A Fe1A N12 Mo2 -3.7(10)
C5 N1 C1 C2 -2.7(3)
Fe1 N1 C1 C2 165.96(17)
Mo2A N1 C1 C2 161.87(18)
N1 C1 C2 C3 0.7(3)
C3S O1S C2S C1S 177.98(15)
C1 C2 C3 C4 1.4(3)
C2S O1S C3S C4S -171.56(16)
C2 C3 C4 C5 -1.5(3)
C1 N1 C5 N2 175.83(17)
Fe1 N1 C5 N2 8.8(3)
Mo2A N1 C5 N2 10.6(2)
C1 N1 C5 C4 2.5(3)
Fe1 N1 C5 C4 -164.52(15)
Mo2A N1 C5 C4 -162.70(16)
C6 N2 C5 N1 161.60(18)
Mo1 N2 C5 N1 -32.5(2)
Mo1A N2 C5 N1 -32.1(2)
C6 N2 C5 C4 -25.4(3)
Mo1 N2 C5 C4 140.48(16)
Mo1A N2 C5 C4 140.90(18)
C3 C4 C5 N1 -0.5(3)
C3 C4 C5 N2 -173.19(19)
C10 N3 C6 N2 178.93(16)
Mo2 N3 C6 N2 0.9(2)
Fe1A N3 C6 N2 -1.7(3)
C10 N3 C6 C7 2.6(3)
Mo2 N3 C6 C7 -175.45(14)
Fe1A N3 C6 C7 -178.1(2)
C5 N2 C6 N3 149.93(18)
Mo1 N2 C6 N3 -15.9(2)
Mo1A N2 C6 N3 -15.5(3)
C5 N2 C6 C7 -33.9(3)
Mo1 N2 C6 C7 160.27(16)
Mo1A N2 C6 C7 160.68(19)
N3 C6 C7 C8 -3.2(3)
N2 C6 C7 C8 -179.22(19)
C6 C7 C8 C9 1.2(3)
C7 C8 C9 C10 1.3(3)
C6 N3 C10 C9 0.0(3)
Mo2 N3 C10 C9 177.91(15)
Fe1A N3 C10 C9 -179.5(2)
C8 C9 C10 N3 -1.9(3)
C15 N4 C11 C12 1.1(3)
Mo2A N4 C11 C12 -175.89(17)
Fe1 N4 C11 C12 -174.51(17)
N4 C11 C12 C13 -1.6(3)
C11 C12 C13 C14 0.3(3)
C12 C13 C14 C15 1.4(3)
C11 N4 C15 N5 176.51(16)
Mo2A N4 C15 N5 -6.4(2)
Fe1 N4 C15 N5 -8.6(2)
C11 N4 C15 C14 0.7(3)
Mo2A N4 C15 C14 177.77(16)
Fe1 N4 C15 C14 175.56(15)
C16 N5 C15 N4 161.27(17)
Mo1 N5 C15 N4 -17.2(2)
Mo1A N5 C15 N4 -15.6(2)
C16 N5 C15 C14 -23.2(3)
Mo1 N5 C15 C14 158.32(16)
Mo1A N5 C15 C14 159.93(18)
C13 C14 C15 N4 -2.0(3)
C13 C14 C15 N5 -177.31(18)
C20 N6 C16 N5 177.52(16)
Mo2 N6 C16 N5 9.2(2)
Fe1A N6 C16 N5 8.2(3)
C20 N6 C16 C17 2.8(3)
Mo2 N6 C16 C17 -165.44(14)
Fe1A N6 C16 C17 -166.5(2)
C15 N5 C16 N6 155.99(17)
Mo1 N5 C16 N6 -25.4(2)
Mo1A N5 C16 N6 -27.1(2)
C15 N5 C16 C17 -29.6(3)
Mo1 N5 C16 C17 149.00(16)
Mo1A N5 C16 C17 147.32(18)
N6 C16 C17 C18 -2.9(3)
N5 C16 C17 C18 -177.04(18)
C16 C17 C18 C19 0.7(3)
C17 C18 C19 C20 1.3(3)
C16 N6 C20 C19 -0.7(3)
Mo2 N6 C20 C19 167.27(15)
Fe1A N6 C20 C19 170.1(2)
C18 C19 C20 N6 -1.4(3)
C25 N7 C21 C22 2.3(3)
Mo2A N7 C21 C22 173.85(17)
Fe1 N7 C21 C22 179.16(17)
N7 C21 C22 C23 1.4(3)
C21 C22 C23 C24 -2.0(3)
C22 C23 C24 C25 -1.0(3)
C21 N7 C25 N8 168.58(17)
Mo2A N7 C25 N8 -3.2(2)
Fe1 N7 C25 N8 -7.9(2)
C21 N7 C25 C24 -5.3(3)
Mo2A N7 C25 C24 -177.06(16)
Fe1 N7 C25 C24 178.26(15)
C26 N8 C25 N7 163.94(17)
Mo1A N8 C25 N7 -21.5(2)
Mo1 N8 C25 N7 -24.5(2)
C26 N8 C25 C24 -22.6(3)
Mo1A N8 C25 C24 152.0(2)
Mo1 N8 C25 C24 149.01(16)
C23 C24 C25 N7 4.7(3)
C23 C24 C25 N8 -168.43(19)
C30 N9 C26 N8 175.06(16)
Mo2 N9 C26 N8 2.9(2)
Fe1A N9 C26 N8 0.7(3)
C30 N9 C26 C27 0.3(3)
Mo2 N9 C26 C27 -171.89(14)
Fe1A N9 C26 C27 -174.1(2)
C25 N8 C26 N9 151.76(17)
Mo1A N8 C26 N9 -22.7(2)
Mo1 N8 C26 N9 -19.9(2)
C25 N8 C26 C27 -33.7(3)
Mo1A N8 C26 C27 151.8(2)
Mo1 N8 C26 C27 154.65(16)
N9 C26 C27 C28 -1.0(3)
N8 C26 C27 C28 -175.25(18)
C26 C27 C28 C29 0.7(3)
C27 C28 C29 C30 0.2(3)
C26 N9 C30 C29 0.7(3)
Mo2 N9 C30 C29 172.65(15)
Fe1A N9 C30 C29 175.9(2)
C28 C29 C30 N9 -1.0(3)
C35 N10 C31 C32 2.5(3)
Mo2A N10 C31 C32 177.45(16)
Fe1 N10 C31 C32 -176.47(16)
N10 C31 C32 C33 -0.5(3)
C31 C32 C33 C34 -1.0(3)
C32 C33 C34 C35 0.7(3)
C31 N10 C35 N11 172.18(16)
Mo2A N10 C35 N11 -3.1(2)
Fe1 N10 C35 N11 -9.0(2)
C31 N10 C35 C34 -2.8(3)
Mo2A N10 C35 C34 -178.00(15)
Fe1 N10 C35 C34 176.06(14)
C36 N11 C35 N10 163.57(17)
Mo1A N11 C35 N10 -20.7(2)
Mo1 N11 C35 N10 -22.2(2)
C36 N11 C35 C34 -21.8(3)
Mo1A N11 C35 C34 153.94(19)
Mo1 N11 C35 C34 152.50(16)
C33 C34 C35 N10 1.3(3)
C33 C34 C35 N11 -173.15(19)
C40 N12 C36 N11 177.73(17)
Mo2 N12 C36 N11 7.9(2)
Fe1A N12 C36 N11 5.2(3)
C40 N12 C36 C37 2.4(3)
Mo2 N12 C36 C37 -167.47(14)
Fe1A N12 C36 C37 -170.1(2)
C35 N11 C36 N12 150.23(17)
Mo1A N11 C36 N12 -25.5(2)
Mo1 N11 C36 N12 -24.3(2)
C35 N11 C36 C37 -34.6(3)
Mo1A N11 C36 C37 149.66(19)
Mo1 N11 C36 C37 150.86(16)
N12 C36 C37 C38 -2.7(3)
N11 C36 C37 C38 -177.59(18)
C36 C37 C38 C39 1.0(3)
C37 C38 C39 C40 0.9(3)
C36 N12 C40 C39 -0.5(3)
Mo2 N12 C40 C39 169.14(15)
Fe1A N12 C40 C39 173.0(2)
C38 C39 C40 N12 -1.2(3)
